data_4306217
loop_
_publ_author_name
'Victor I. Ovcharenko'
'Galina V. Romanenko'
'Ksenia Yu. Maryunina'
'Artem S. Bogomyakov'
'Elena V. Gorelik'

_publ_section_title
;
Thermally Induced Magnetic Anomalies in Solvates of the
Bis(hexafluoroacetylacetonate)copper(II) Complex with Pyrazolyl-Substituted
Nitronyl Nitroxide
;
_journal_name_full 'Inorganic Chemistry'
_journal_page_first 9537
_journal_page_last 9552
_journal_paper_doi 10.1021/ic8011074
_journal_volume 47
_journal_year 2008
_chemical_formula_sum 'C26 H30 Cu F12 N4 O6.5'
_chemical_formula_weight 794.08
_chemical_name_systematic
; 
 catena-(bis(m2-4,4,5,5-Tetramethyl-2-
 (1-butylpyrazole-4-yl)-4,5-dihydro-1H-
 imidazol-3-oxide-1-oxyl)-tetrakis(1,
 1,1,5,5,5-hexafluoropentan-2,4-
 dionato)-di-copper(ii)) diethyl ester solvate
;
_space_group_IT_number 2
_symmetry_cell_setting triclinic
_symmetry_space_group_name_Hall '-P 1'
_symmetry_space_group_name_H-M 'P -1'
_atom_sites_solution_hydrogens geom
_atom_sites_solution_primary direct
_atom_sites_solution_secondary difmap
_audit_creation_method SHELXL-97
_cell_angle_alpha 104.463(5)
_cell_angle_beta 104.710(5)
_cell_angle_gamma 109.324(5)
_cell_formula_units_Z 2
_cell_length_a 11.726(4)
_cell_length_b 11.907(5)
_cell_length_c 13.498(5)
_cell_measurement_reflns_used 3975
_cell_measurement_temperature 120(2)
_cell_measurement_theta_max 25.78
_cell_measurement_theta_min 2.69
_cell_volume 1601.0(11)
_computing_cell_refinement 'Bruker SMART'
_computing_data_collection 'Bruker SMART'
_computing_data_reduction 'Bruker SAINT'
_computing_molecular_graphics 'Bruker SHELXTL'
_computing_publication_material 'Bruker SHELXTL'
_computing_structure_refinement 'SHELXL-97 (Sheldrick, 1997)'
_computing_structure_solution 'SHELXS-97 (Sheldrick, 1990)'
_diffrn_ambient_temperature 120(2)
_diffrn_measured_fraction_theta_full 0.980
_diffrn_measured_fraction_theta_max 0.980
_diffrn_measurement_device_type 'CCD area detector'
_diffrn_measurement_method 'phi and omega scans'
_diffrn_radiation_monochromator graphite
_diffrn_radiation_source 'fine-focus sealed tube'
_diffrn_radiation_type MoK\a
_diffrn_radiation_wavelength 0.71073
_diffrn_reflns_av_R_equivalents 0.0498
_diffrn_reflns_av_sigmaI/netI 0.0794
_diffrn_reflns_limit_h_max 14
_diffrn_reflns_limit_h_min -14
_diffrn_reflns_limit_k_max 14
_diffrn_reflns_limit_k_min -14
_diffrn_reflns_limit_l_max 16
_diffrn_reflns_limit_l_min -16
_diffrn_reflns_number 15398
_diffrn_reflns_theta_full 26.45
_diffrn_reflns_theta_max 26.45
_diffrn_reflns_theta_min 1.95
_exptl_absorpt_coefficient_mu 0.800
_exptl_absorpt_correction_type none
_exptl_crystal_density_diffrn 1.647
_exptl_crystal_density_method 'not measured'
_exptl_crystal_F_000 806
_refine_diff_density_max 1.063
_refine_diff_density_min -0.862
_refine_diff_density_rms 0.084
_refine_ls_extinction_method none
_refine_ls_goodness_of_fit_ref 0.979
_refine_ls_hydrogen_treatment constr
_refine_ls_matrix_type full
_refine_ls_number_parameters 577
_refine_ls_number_reflns 6470
_refine_ls_number_restraints 7
_refine_ls_restrained_S_all 0.991
_refine_ls_R_factor_all 0.1012
_refine_ls_R_factor_gt 0.0712
_refine_ls_shift/su_max 0.897
_refine_ls_shift/su_mean 0.027
_refine_ls_structure_factor_coef Fsqd
_refine_ls_weighting_details 'calc w=1/[\s^2^(Fo^2^)+(0.1149P)^2^+2.1455P] where P=(Fo^2^+2Fc^2^)/3'
_refine_ls_weighting_scheme calc
_refine_ls_wR_factor_gt 0.1886
_refine_ls_wR_factor_ref 0.2123
_reflns_number_gt 4525
_reflns_number_total 6470
_reflns_threshold_expression >2sigma(I)
_cod_data_source_file ic8011074_si_001_17.cif
_cod_data_source_block est120
_cod_depositor_comments
;
The following automatic conversions were performed:
'_symmetry_cell_setting' value 'Triclinic' changed to 'triclinic'
according to '/home/saulius/struct/CIF-dictionaries/cif_core.dic'
dictionary named 'cif_core.dic' version 2.4.1 from 2010-06-29.

Automatic conversion script
Id: cif_fix_enum 1527 2010-12-29 10:47:43Z saulius 
;
_cod_original_cell_volume 1600.9(10)
_cod_original_formula_sum 'C26 H30 Cu F12 N4 O6.50'
_cod_database_code 4306217

loop_
_symmetry_equiv_pos_as_xyz
'x, y, z'
'-x, -y, -z'

loop_
_atom_site_label
_atom_site_type_symbol
_atom_site_fract_x
_atom_site_fract_y
_atom_site_fract_z
_atom_site_U_iso_or_equiv
_atom_site_adp_type
_atom_site_occupancy
_atom_site_symmetry_multiplicity
_atom_site_calc_flag
_atom_site_refinement_flags
_atom_site_disorder_assembly
_atom_site_disorder_group
Cu1 Cu 0.0000 1.0000 0.5000 0.0517(2) Uani 1 2 d S . .
O1 O -0.0938(3) 0.8750(3) 0.3541(3) 0.0576(9) Uani 1 1 d . . .
C1 C -0.2489(7) 0.6947(8) 0.2094(9) 0.106(3) Uani 1 1 d . . .
F1 F -0.2116(11) 0.7710(10) 0.1285(7) 0.103(3) Uani 0.50 1 d P . .
F2 F -0.1918(11) 0.6072(12) 0.1856(13) 0.068(3) Uani 0.50 1 d P . .
F3 F -0.3681(6) 0.6332(10) 0.1373(6) 0.084(3) Uani 0.50 1 d P . .
F1A F -0.2530(12) 0.7494(11) 0.1629(7) 0.100(3) Uani 0.50 1 d P . .
F2A F -0.1933(15) 0.6329(16) 0.1859(15) 0.119(7) Uani 0.50 1 d P . .
F3A F -0.3790(6) 0.6108(9) 0.1980(7) 0.088(3) Uani 0.50 1 d P . .
C2 C -0.1945(5) 0.7757(5) 0.3268(6) 0.076(2) Uani 1 1 d . . .
C3 C -0.2546(6) 0.7337(6) 0.3934(8) 0.116(3) Uani 1 1 d . . .
H3A H -0.3305 0.6554 0.3621 0.139 Uiso 1 1 calc R . .
C4 C -0.2091(7) 0.8003(5) 0.5019(8) 0.104(3) Uani 1 1 d D . .
C5 C -0.2802(11) 0.7458(7) 0.5709(12) 0.196(5) Uani 1 1 d D . .
F4 F -0.4409(7) 0.6737(9) 0.4675(7) 0.101(3) Uani 0.50 1 d P . .
F5 F -0.2845(13) 0.6574(15) 0.5678(12) 0.134(4) Uani 0.50 1 d P . .
F6 F -0.3331(8) 0.6341(7) 0.5560(8) 0.059(2) Uani 0.50 1 d P . .
F4A F -0.3231(9) 0.8219(10) 0.6177(11) 0.085(4) Uani 0.50 1 d P . .
F5A F -0.3060(11) 0.8167(11) 0.6278(8) 0.090(5) Uani 0.50 1 d P . .
F6A F -0.1621(6) 0.7732(7) 0.6984(5) 0.074(2) Uani 0.50 1 d P . .
O2 O -0.1111(4) 0.9018(3) 0.5584(4) 0.0703(11) Uani 1 1 d . . .
Cu2 Cu 0.0000 1.5000 1.0000 0.03135(19) Uani 1 2 d S . .
O3 O -0.1637(3) 1.3864(3) 1.0279(3) 0.0554(10) Uani 1 1 d . . .
C6 C -0.3823(6) 1.2866(9) 1.0035(6) 0.092(3) Uani 1 1 d . . .
F7 F -0.4404(8) 1.3251(7) 1.0671(7) 0.057(2) Uani 0.50 1 d P . .
F8 F -0.3443(8) 1.2025(7) 1.0676(7) 0.0558(19) Uani 0.50 1 d P . .
F9 F -0.4645(11) 1.2230(9) 0.9004(9) 0.075(3) Uani 0.50 1 d P . .
F7A F -0.4457(10) 1.3673(9) 1.0358(9) 0.091(4) Uani 0.50 1 d P . .
F8A F -0.3398(11) 1.2555(11) 1.0589(10) 0.100(4) Uani 0.50 1 d P . .
F9A F -0.4736(10) 1.1804(9) 0.9187(8) 0.058(3) Uani 0.50 1 d P . .
C7 C -0.2723(5) 1.3804(6) 0.9867(4) 0.0683(18) Uani 1 1 d . . .
C8 C -0.3088(6) 1.4494(9) 0.9260(5) 0.090(3) Uani 1 1 d . . .
H8A H -0.3980 1.4330 0.8982 0.108 Uiso 1 1 calc R . .
C9 C -0.2234(6) 1.5383(7) 0.9051(4) 0.0751(19) Uani 1 1 d . . .
C10 C -0.2796(10) 1.5999(11) 0.8362(6) 0.117(3) Uani 1 1 d . . .
F10 F -0.2309(7) 1.6986(7) 0.8682(6) 0.061(2) Uani 0.50 1 d P . .
F11 F -0.3583(8) 1.6246(9) 0.8147(7) 0.087(3) Uani 0.50 1 d P . .
F12 F -0.1747(9) 1.7655(9) 0.9055(9) 0.097(3) Uani 0.50 1 d P . .
F10A F -0.2013(11) 1.6401(12) 0.7612(8) 0.123(3) Uani 0.50 1 d P . .
F11A F -0.2998(7) 1.5351(7) 0.7332(5) 0.0637(17) Uani 0.50 1 d P . .
F12A F -0.4194(6) 1.5558(9) 0.8227(6) 0.072(2) Uani 0.50 1 d P . .
O4 O -0.1021(3) 1.5757(3) 0.9307(2) 0.0527(9) Uani 1 1 d . . .
O01 O -0.1719(3) 1.0693(3) 0.4586(3) 0.0510(9) Uani 1 1 d . . .
N1 N -0.1798(3) 1.1736(3) 0.4535(3) 0.0432(9) Uani 1 1 d . . .
C01 C -0.2056(5) 1.1979(4) 0.3496(4) 0.0491(12) Uani 1 1 d . . .
C02 C -0.3208(6) 1.0798(5) 0.2588(5) 0.0768(19) Uani 1 1 d . . .
H02A H -0.2957 1.0085 0.2428 0.115 Uiso 1 1 calc R . .
H02B H -0.3462 1.0990 0.1922 0.115 Uiso 1 1 calc R . .
H02C H -0.3942 1.0564 0.2833 0.115 Uiso 1 1 calc R . .
C03 C -0.0831(6) 1.2224(5) 0.3236(5) 0.0646(15) Uani 1 1 d . . .
H03A H -0.0716 1.1429 0.3036 0.097 Uiso 1 1 calc R . .
H03B H -0.0079 1.2875 0.3884 0.097 Uiso 1 1 calc R . .
H03C H -0.0906 1.2525 0.2620 0.097 Uiso 1 1 calc R . .
C04 C -0.2335(4) 1.3169(4) 0.3824(4) 0.0448(11) Uani 1 1 d . . .
C05 C -0.3761(5) 1.2877(5) 0.3551(5) 0.0562(13) Uani 1 1 d . . .
H05A H -0.3858 1.3678 0.3782 0.084 Uiso 1 1 calc R . .
H05B H -0.4117 1.2338 0.3938 0.084 Uiso 1 1 calc R . .
H05C H -0.4232 1.2426 0.2755 0.084 Uiso 1 1 calc R . .
C06 C -0.1706(5) 1.4209(4) 0.3427(4) 0.0477(11) Uani 1 1 d . . .
H06A H -0.1935 1.4923 0.3672 0.072 Uiso 1 1 calc R . .
H06B H -0.2017 1.3867 0.2621 0.072 Uiso 1 1 calc R . .
H06C H -0.0760 1.4509 0.3731 0.072 Uiso 1 1 calc R . .
N2 N -0.1741(3) 1.3635(3) 0.5039(3) 0.0390(8) Uani 1 1 d . . .
O02 O -0.1585(3) 1.4721(3) 0.5646(3) 0.0406(7) Uani 1 1 d . . .
C07 C -0.1570(4) 1.2724(4) 0.5386(4) 0.0386(10) Uani 1 1 d . . .
C08 C -0.1234(4) 1.2802(4) 0.6506(4) 0.0408(10) Uani 1 1 d . . .
C09 C -0.0890(4) 1.3848(4) 0.7451(4) 0.0398(10) Uani 1 1 d . . .
H09A H -0.0812 1.4669 0.7454 0.048 Uiso 1 1 calc R . .
N3 N -0.0689(4) 1.3551(4) 0.8336(3) 0.0443(9) Uani 1 1 d . . .
N4 N -0.0921(4) 1.2301(4) 0.7966(4) 0.0515(10) Uani 1 1 d . . .
C041 C -0.0848(6) 1.1608(5) 0.8714(6) 0.0655(15) Uani 1 1 d . . .
H04A H -0.0311 1.2231 0.9473 0.079 Uiso 1 1 calc R . .
H04B H -0.0409 1.1053 0.8519 0.079 Uiso 1 1 calc R . .
C042 C -0.2128(6) 1.0816(5) 0.8688(4) 0.0594(14) Uani 1 1 d . . .
H04C H -0.2628 1.0115 0.7960 0.071 Uiso 1 1 calc R . .
H04D H -0.2618 1.1343 0.8794 0.071 Uiso 1 1 calc R . .
C043 C -0.1980(7) 1.0249(6) 0.9595(5) 0.0725(18) Uani 1 1 d . . .
H04E H -0.1423 0.9787 0.9527 0.087 Uiso 1 1 calc R . .
H04F H -0.1545 1.0951 1.0324 0.087 Uiso 1 1 calc R . .
C044 C -0.3261(7) 0.9355(6) 0.9522(6) 0.081(2) Uani 1 1 d . . .
H04G H -0.3131 0.9013 1.0110 0.122 Uiso 1 1 calc R . .
H04H H -0.3687 0.8650 0.8806 0.122 Uiso 1 1 calc R . .
H04I H -0.3809 0.9813 0.9603 0.122 Uiso 1 1 calc R . .
C010 C -0.1248(4) 1.1825(5) 0.6881(5) 0.0494(12) Uani 1 1 d . . .
H01A H -0.1453 1.0972 0.6447 0.059 Uiso 1 1 calc R . .
O1S O -0.5000 1.0000 0.5000 0.210(7) Uani 1 2 d SD . 1
C11S C -0.4658(10) 1.1127(8) 0.5060(8) 0.038(2) Uani 0.50 1 d PD . 1
H11A H -0.5310 1.1171 0.4494 0.046 Uiso 0.50 1 d PR . 1
H11B H -0.3862 1.1400 0.4928 0.046 Uiso 0.50 1 d PR . 1
C12S C -0.446(2) 1.207(2) 0.6240(17) 0.46(4) Uani 0.50 1 d PD . 1
H12A H -0.4204 1.2928 0.6243 0.692 Uiso 0.50 1 d PR . 1
H12B H -0.5260 1.1815 0.6371 0.692 Uiso 0.50 1 d PR . 1
H12C H -0.3797 1.2047 0.6809 0.692 Uiso 0.50 1 d PR . 1
C21S C -0.5202(18) 0.9050(14) 0.3902(15) 0.122(8) Uani 0.50 1 d PD . 1
H21A H -0.4505 0.9415 0.3668 0.146 Uiso 0.50 1 d PR . 1
H21B H -0.5997 0.8920 0.3365 0.146 Uiso 0.50 1 d PR . 1
C22S C -0.531(2) 0.7800(18) 0.3953(19) 0.42(4) Uani 0.50 1 d PD . 1
H22A H -0.5447 0.7245 0.3239 0.625 Uiso 0.50 1 d PR . 1
H22B H -0.4508 0.7923 0.4477 0.625 Uiso 0.50 1 d PR . 1
H22C H -0.6015 0.7422 0.4172 0.625 Uiso 0.50 1 d PR . 1

loop_
_atom_site_aniso_label
_atom_site_aniso_U_11
_atom_site_aniso_U_22
_atom_site_aniso_U_33
_atom_site_aniso_U_23
_atom_site_aniso_U_13
_atom_site_aniso_U_12
Cu1 0.0502(4) 0.0309(4) 0.0827(6) 0.0155(4) 0.0434(4) 0.0170(3)
O1 0.0493(18) 0.0447(19) 0.083(3) 0.0150(17) 0.0276(18) 0.0278(16)
C1 0.058(4) 0.083(5) 0.138(8) -0.004(5) -0.004(5) 0.048(4)
F1 0.163(8) 0.125(7) 0.052(4) 0.050(4) 0.061(5) 0.069(6)
F2 0.043(4) 0.045(4) 0.088(7) -0.012(4) 0.000(4) 0.028(3)
F3 0.042(3) 0.159(8) 0.047(4) 0.018(4) 0.015(3) 0.053(4)
F1A 0.146(9) 0.110(8) 0.042(5) 0.026(5) 0.039(5) 0.048(7)
F2A 0.088(7) 0.112(10) 0.090(8) -0.051(7) -0.034(6) 0.080(7)
F3A 0.031(3) 0.139(7) 0.053(4) 0.004(5) 0.007(3) 0.017(4)
C2 0.042(3) 0.048(3) 0.127(6) 0.001(3) 0.030(3) 0.028(2)
C3 0.074(4) 0.037(3) 0.218(9) -0.011(4) 0.100(5) 0.010(3)
C4 0.108(4) 0.035(3) 0.220(8) 0.044(4) 0.134(5) 0.038(3)
C5 0.247(7) 0.049(4) 0.426(13) 0.097(6) 0.304(8) 0.077(4)
F4 0.061(4) 0.125(7) 0.079(5) 0.030(5) 0.039(4) -0.010(4)
F5 0.173(9) 0.207(10) 0.187(9) 0.171(7) 0.134(7) 0.148(8)
F6 0.054(4) 0.028(3) 0.067(4) 0.002(3) 0.018(3) 0.000(3)
F4A 0.075(4) 0.055(5) 0.146(9) 0.014(5) 0.086(5) 0.038(4)
F5A 0.093(7) 0.061(7) 0.038(4) -0.011(4) 0.017(5) -0.032(5)
F6A 0.048(3) 0.107(5) 0.056(4) 0.043(4) 0.016(3) 0.011(3)
O2 0.076(2) 0.0410(19) 0.133(3) 0.040(2) 0.080(2) 0.0343(17)
Cu2 0.0335(4) 0.0358(4) 0.0196(3) 0.0024(3) 0.0035(3) 0.0189(3)
O3 0.0412(17) 0.056(2) 0.0388(18) -0.0178(15) -0.0027(14) 0.0245(16)
C6 0.038(3) 0.122(6) 0.051(4) -0.033(4) -0.005(3) 0.024(4)
F7 0.062(4) 0.052(4) 0.062(4) 0.010(3) 0.035(3) 0.028(3)
F8 0.048(3) 0.048(4) 0.070(4) 0.024(3) 0.020(3) 0.018(3)
F9 0.056(5) 0.060(6) 0.059(6) -0.004(4) -0.009(4) 0.009(4)
F7A 0.083(6) 0.068(6) 0.097(8) 0.000(5) 0.050(5) 0.012(5)
F8A 0.062(6) 0.095(8) 0.107(7) 0.060(7) 0.004(5) -0.006(6)
F9A 0.049(4) 0.047(5) 0.045(4) -0.002(4) 0.006(3) 0.004(4)
C7 0.041(3) 0.095(4) 0.031(3) -0.024(3) -0.008(2) 0.035(3)
C8 0.049(3) 0.166(7) 0.041(3) 0.003(4) 0.000(3) 0.065(4)
C9 0.091(4) 0.127(5) 0.019(2) 0.001(3) -0.003(2) 0.097(4)
C10 0.161(6) 0.188(8) 0.056(4) 0.036(5) 0.030(4) 0.148(6)
F10 0.060(4) 0.040(4) 0.058(4) 0.018(3) -0.010(3) 0.017(3)
F11 0.079(5) 0.108(6) 0.093(6) 0.047(5) 0.010(4) 0.068(5)
F12 0.095(6) 0.069(5) 0.132(8) 0.044(6) 0.014(6) 0.056(5)
F10A 0.173(8) 0.217(9) 0.101(6) 0.114(6) 0.082(5) 0.158(7)
F11A 0.084(4) 0.085(5) 0.031(3) 0.024(3) 0.017(3) 0.048(4)
F12A 0.041(3) 0.120(6) 0.081(5) 0.057(4) 0.019(3) 0.052(4)
O4 0.078(2) 0.0578(19) 0.0196(14) 0.0011(13) -0.0035(14) 0.0508(18)
O01 0.0414(17) 0.0286(15) 0.080(2) 0.0113(15) 0.0259(16) 0.0154(13)
N1 0.0348(18) 0.0276(18) 0.062(2) 0.0081(17) 0.0203(17) 0.0121(15)
C01 0.050(3) 0.037(2) 0.050(3) 0.004(2) 0.016(2) 0.016(2)
C02 0.084(4) 0.038(3) 0.073(4) -0.007(3) 0.005(3) 0.022(3)
C03 0.083(4) 0.060(3) 0.071(4) 0.019(3) 0.049(3) 0.041(3)
C04 0.042(2) 0.034(2) 0.045(3) 0.0009(19) 0.014(2) 0.0128(19)
C05 0.039(3) 0.051(3) 0.063(3) 0.011(2) 0.008(2) 0.015(2)
C06 0.053(3) 0.043(3) 0.042(2) 0.009(2) 0.017(2) 0.019(2)
N2 0.0342(17) 0.0333(18) 0.049(2) 0.0085(16) 0.0200(16) 0.0149(15)
O02 0.0447(16) 0.0308(15) 0.0470(17) 0.0073(13) 0.0201(14) 0.0194(13)
C07 0.0298(19) 0.030(2) 0.057(3) 0.0099(19) 0.0214(19) 0.0128(17)
C08 0.0285(19) 0.040(2) 0.060(3) 0.017(2) 0.0219(19) 0.0190(17)
C09 0.033(2) 0.038(2) 0.054(3) 0.020(2) 0.0172(19) 0.0179(18)
N3 0.044(2) 0.043(2) 0.057(2) 0.0224(18) 0.0209(18) 0.0246(17)
N4 0.052(2) 0.050(2) 0.078(3) 0.036(2) 0.036(2) 0.0324(19)
C041 0.077(4) 0.055(3) 0.094(4) 0.043(3) 0.043(3) 0.042(3)
C042 0.084(4) 0.039(3) 0.053(3) 0.009(2) 0.039(3) 0.020(3)
C043 0.085(4) 0.047(3) 0.060(4) 0.014(3) 0.018(3) 0.010(3)
C044 0.094(5) 0.064(4) 0.070(4) 0.019(3) 0.032(4) 0.016(4)
C010 0.043(2) 0.040(2) 0.082(4) 0.024(2) 0.038(2) 0.024(2)
O1S 0.124(7) 0.51(2) 0.069(5) 0.112(10) 0.060(5) 0.196(11)
C11S 0.032(4) 0.048(5) 0.040(5) 0.022(4) 0.015(4) 0.016(4)
C12S 0.079(9) 1.15(9) 0.021(10) -0.02(2) -0.009(8) 0.30(3)
C21S 0.051(10) 0.103(13) 0.17(2) 0.043(13) 0.026(12) 0.002(9)
C22S 0.098(15) 1.08(10) 0.025(10) 0.04(2) 0.006(10) 0.32(3)

loop_
_atom_type_symbol
_atom_type_description
_atom_type_scat_dispersion_real
_atom_type_scat_dispersion_imag
_atom_type_scat_source
C C 0.0033 0.0016 'International Tables Vol C Tables 4.2.6.8 and 6.1.1.4'
H H 0.0000 0.0000 'International Tables Vol C Tables 4.2.6.8 and 6.1.1.4'
N N 0.0061 0.0033 'International Tables Vol C Tables 4.2.6.8 and 6.1.1.4'
O O 0.0106 0.0060 'International Tables Vol C Tables 4.2.6.8 and 6.1.1.4'
F F 0.0171 0.0103 'International Tables Vol C Tables 4.2.6.8 and 6.1.1.4'
Cu Cu 0.3201 1.2651 'International Tables Vol C Tables 4.2.6.8 and 6.1.1.4'

loop_
_geom_angle_atom_site_label_1
_geom_angle_atom_site_label_2
_geom_angle_atom_site_label_3
_geom_angle
_geom_angle_site_symmetry_1
_geom_angle_site_symmetry_3
_geom_angle_publ_flag
O1 Cu1 O1 180.0(2) . 2_576 ?
O1 Cu1 O2 92.53(18) . . ?
O1 Cu1 O2 87.47(18) 2_576 . ?
O1 Cu1 O2 87.47(18) . 2_576 ?
O1 Cu1 O2 92.53(18) 2_576 2_576 ?
O2 Cu1 O2 179.999(2) . 2_576 ?
O1 Cu1 O01 95.36(13) . 2_576 ?
O1 Cu1 O01 84.64(13) 2_576 2_576 ?
O2 Cu1 O01 98.59(14) . 2_576 ?
O2 Cu1 O01 81.41(14) 2_576 2_576 ?
O1 Cu1 O01 84.64(13) . . ?
O1 Cu1 O01 95.36(13) 2_576 . ?
O2 Cu1 O01 81.41(14) . . ?
O2 Cu1 O01 98.59(14) 2_576 . ?
O01 Cu1 O01 179.999(1) 2_576 . ?
C2 O1 Cu1 124.7(5) . . ?
F1A C1 F2A 111.1(18) . . ?
F1A C1 F3 77.0(10) . . ?
F2A C1 F3 106.5(10) . . ?
F1A C1 F2 117.9(15) . . ?
F2A C1 F2 7.8(16) . . ?
F3 C1 F2 103.6(8) . . ?
F1A C1 F3A 111.5(10) . . ?
F2A C1 F3A 109.5(11) . . ?
F3 C1 F3A 39.5(5) . . ?
F2 C1 F3A 102.5(8) . . ?
F1A C1 C2 109.8(9) . . ?
F2A C1 C2 113.6(10) . . ?
F3 C1 C2 132.2(8) . . ?
F2 C1 C2 112.6(9) . . ?
F3A C1 C2 101.0(9) . . ?
F1A C1 F1 20.9(10) . . ?
F2A C1 F1 91.2(14) . . ?
F3 C1 F1 88.6(9) . . ?
F2 C1 F1 98.5(10) . . ?
F3A C1 F1 127.1(8) . . ?
C2 C1 F1 114.6(7) . . ?
F1A F1 C1 27.7(12) . . ?
F3A F3 C1 79.2(9) . . ?
F3A F3 F1A 116.1(9) . . ?
C1 F3 F1A 42.4(6) . . ?
F1 F1A C1 131(2) . . ?
F1 F1A F3 132.3(14) . . ?
C1 F1A F3 60.6(8) . . ?
F3 F3A C1 61.3(8) . . ?
O1 C2 C3 127.6(7) . . ?
O1 C2 C1 114.4(7) . . ?
C3 C2 C1 118.0(7) . . ?
C4 C3 C2 121.6(6) . . ?
O2 C4 C3 129.2(6) . . ?
O2 C4 C5 112.3(8) . . ?
C3 C4 C5 118.4(7) . . ?
F5 C5 F6 24.5(10) . . ?
F5 C5 F5A 130.7(15) . . ?
F6 C5 F5A 117.4(10) . . ?
F5 C5 F4A 135.3(13) . . ?
F6 C5 F4A 118.0(9) . . ?
F5A C5 F4A 10.1(11) . . ?
F5 C5 C4 113.5(10) . . ?
F6 C5 C4 125.8(9) . . ?
F5A C5 C4 115.0(9) . . ?
F4A C5 C4 111.2(9) . . ?
F5 C5 F4 90.9(12) . . ?
F6 C5 F4 69.4(8) . . ?
F5A C5 F4 91.8(9) . . ?
F4A C5 F4 82.9(9) . . ?
C4 C5 F4 96.5(9) . . ?
C5 F4 F6 39.4(4) . . ?
F6 F5 C5 98(3) . . ?
F6 F5 F6A 131(3) . . ?
C5 F5 F6A 72.5(13) . . ?
F5 F6 C5 58(2) . . ?
F5 F6 F4 121(3) . . ?
C5 F6 F4 71.2(9) . . ?
C4 O2 Cu1 124.2(5) . . ?
O4 Cu2 O4 180.00(18) 2_587 . ?
O4 Cu2 O3 89.72(16) 2_587 2_587 ?
O4 Cu2 O3 90.28(16) . 2_587 ?
O4 Cu2 O3 90.28(16) 2_587 . ?
O4 Cu2 O3 89.72(16) . . ?
O3 Cu2 O3 180.00(19) 2_587 . ?
O4 Cu2 N3 94.00(13) 2_587 . ?
O4 Cu2 N3 86.00(13) . . ?
O3 Cu2 N3 89.62(13) 2_587 . ?
O3 Cu2 N3 90.38(13) . . ?
O4 Cu2 N3 86.00(13) 2_587 2_587 ?
O4 Cu2 N3 94.00(13) . 2_587 ?
O3 Cu2 N3 90.38(13) 2_587 2_587 ?
O3 Cu2 N3 89.62(13) . 2_587 ?
N3 Cu2 N3 179.999(2) . 2_587 ?
C7 O3 Cu2 122.0(5) . . ?
F8A C6 F7 90.5(11) . . ?
F8A C6 F9 130.3(12) . . ?
F7 C6 F9 110.9(8) . . ?
F8A C6 F9A 105.6(12) . . ?
F7 C6 F9A 107.0(8) . . ?
F9 C6 F9A 26.3(6) . . ?
F8A C6 F7A 118.8(11) . . ?
F7 C6 F7A 30.6(5) . . ?
F9 C6 F7A 97.1(9) . . ?
F9A C6 F7A 107.1(8) . . ?
F8A C6 C7 105.7(8) . . ?
F7 C6 C7 121.6(7) . . ?
F9 C6 C7 100.0(8) . . ?
F9A C6 C7 120.6(7) . . ?
F7A C6 C7 99.8(8) . . ?
F8A C6 F8 15.2(8) . . ?
F7 C6 F8 94.0(7) . . ?
F9 C6 F8 115.6(8) . . ?
F9A C6 F8 90.5(8) . . ?
F7A C6 F8 124.4(8) . . ?
C7 C6 F8 115.7(6) . . ?
F7A F7 C6 85.0(15) . . ?
F7A F7 F8A 119.5(16) . . ?
C6 F7 F8A 37.3(6) . . ?
F8A F8 C6 23.6(13) . . ?
F9A F9 C6 79.1(18) . . ?
F7 F7A C6 64.4(14) . . ?
F8 F8A C6 141(2) . . ?
F8 F8A F7 126.5(19) . . ?
C6 F8A F7 52.1(8) . . ?
F9 F9A C6 74.6(16) . . ?
O3 C7 C8 128.4(7) . . ?
O3 C7 C6 116.8(7) . . ?
C8 C7 C6 114.8(6) . . ?
C9 C8 C7 122.7(5) . . ?
O4 C9 C8 130.8(5) . . ?
O4 C9 C10 113.6(8) . . ?
C8 C9 C10 115.5(7) . . ?
F10 C10 F11 79.7(9) . . ?
F10 C10 F11A 119.9(11) . . ?
F11 C10 F11A 94.7(8) . . ?
F10 C10 C9 113.3(8) . . ?
F11 C10 C9 142.7(12) . . ?
F11A C10 C9 106.6(7) . . ?
F10 C10 F12A 112.0(8) . . ?
F11 C10 F12A 39.0(7) . . ?
F11A C10 F12A 96.4(8) . . ?
C9 C10 F12A 106.9(8) . . ?
F10 C10 F10A 72.5(10) . . ?
F11 C10 F10A 104.4(10) . . ?
F11A C10 F10A 50.9(6) . . ?
C9 C10 F10A 112.9(6) . . ?
F12A C10 F10A 133.9(7) . . ?
F10 C10 F12 9.7(6) . . ?
F11 C10 F12 88.7(9) . . ?
F11A C10 F12 123.0(10) . . ?
C9 C10 F12 103.9(6) . . ?
F12A C10 F12 118.8(7) . . ?
F10A C10 F12 73.1(8) . . ?
F12 F10 C10 157.5(13) . . ?
F12 F10 F11 149.5(13) . . ?
C10 F10 F11 50.7(6) . . ?
F12 F10 F10A 109.5(14) . . ?
C10 F10 F10A 69.8(8) . . ?
F11 F10 F10A 90.9(7) . . ?
F12A F11 C10 96.5(12) . . ?
F12A F11 F10 134.5(10) . . ?
C10 F11 F10 49.6(8) . . ?
F12A F11 F11A 97.5(9) . . ?
C10 F11 F11A 48.7(6) . . ?
F10 F11 F11A 81.6(6) . . ?
F10 F12 C10 12.9(8) . . ?
F11A F10A C10 53.9(6) . . ?
F11A F10A F10 89.6(7) . . ?
C10 F10A F10 37.7(4) . . ?
F10A F11A C10 75.2(8) . . ?
F10A F11A F11 86.6(7) . . ?
C10 F11A F11 36.6(4) . . ?
F11 F12A C10 44.6(7) . . ?
C9 O4 Cu2 125.3(4) . . ?
N1 O01 Cu1 136.0(2) . . ?
O01 N1 C07 125.1(4) . . ?
O01 N1 C01 122.2(4) . . ?
C07 N1 C01 112.5(4) . . ?
N1 C01 C03 106.7(4) . . ?
N1 C01 C02 108.8(4) . . ?
C03 C01 C02 110.9(5) . . ?
N1 C01 C04 101.3(4) . . ?
C03 C01 C04 114.0(4) . . ?
C02 C01 C04 114.3(4) . . ?
N2 C04 C06 109.4(4) . . ?
N2 C04 C05 106.0(4) . . ?
C06 C04 C05 110.1(4) . . ?
N2 C04 C01 101.0(4) . . ?
C06 C04 C01 115.1(4) . . ?
C05 C04 C01 114.4(4) . . ?
O02 N2 C07 125.8(4) . . ?
O02 N2 C04 121.9(4) . . ?
C07 N2 C04 111.7(4) . . ?
N1 C07 N2 109.3(4) . . ?
N1 C07 C08 125.7(4) . . ?
N2 C07 C08 124.9(4) . . ?
C010 C08 C09 104.5(4) . . ?
C010 C08 C07 126.9(4) . . ?
C09 C08 C07 128.5(4) . . ?
N3 C09 C08 111.4(4) . . ?
C09 N3 N4 105.1(4) . . ?
C09 N3 Cu2 121.6(3) . . ?
N4 N3 Cu2 133.2(3) . . ?
C010 N4 N3 112.0(4) . . ?
C010 N4 C041 126.8(5) . . ?
N3 N4 C041 121.2(5) . . ?
N4 C041 C042 113.3(5) . . ?
C041 C042 C043 110.8(5) . . ?
C044 C043 C042 111.6(6) . . ?
N4 C010 C08 107.1(4) . . ?
C11S O1S C11S 179.996(5) 2_476 . ?
C11S O1S C21S 115.0(8) 2_476 2_476 ?
C11S O1S C21S 65.0(8) . 2_476 ?
C11S O1S C21S 65.0(8) 2_476 . ?
C11S O1S C21S 115.0(8) . . ?
C21S O1S C21S 179.999(5) 2_476 . ?
O1S C11S C21S 66.8(7) . 2_476 ?
O1S C11S C12S 112.3(14) . . ?
C21S C11S C12S 45.5(14) 2_476 . ?
O1S C11S C22S 121.5(13) . 2_476 ?
C21S C11S C22S 56.1(10) 2_476 2_476 ?
C12S C11S C22S 14.8(15) . 2_476 ?
C22S C12S C21S 121(5) 2_476 2_476 ?
C22S C12S C11S 83(4) 2_476 . ?
C21S C12S C11S 62.6(11) 2_476 . ?
C12S C21S C22S 14.0(16) 2_476 . ?
C12S C21S O1S 120(2) 2_476 . ?
C22S C21S O1S 112.8(15) . . ?
C12S C21S C11S 71.9(16) 2_476 2_476 ?
C22S C21S C11S 65.8(13) . 2_476 ?
O1S C21S C11S 48.2(7) . 2_476 ?
C12S C22S C21S 45(4) 2_476 . ?
C12S C22S C11S 82(4) 2_476 2_476 ?
C21S C22S C11S 58.2(10) . 2_476 ?

loop_
_geom_bond_atom_site_label_1
_geom_bond_atom_site_label_2
_geom_bond_distance
_geom_bond_site_symmetry_2
_geom_bond_publ_flag
Cu1 O1 1.912(4) . ?
Cu1 O1 1.912(4) 2_576 ?
Cu1 O2 1.913(4) . ?
Cu1 O2 1.913(4) 2_576 ?
Cu1 O01 2.412(3) 2_576 ?
Cu1 O01 2.412(3) . ?
O1 C2 1.251(7) . ?
C1 F1A 1.014(13) . ?
C1 F2A 1.172(19) . ?
C1 F3 1.309(10) . ?
C1 F2 1.429(15) . ?
C1 F3A 1.465(12) . ?
C1 C2 1.471(12) . ?
C1 F1 1.638(14) . ?
F1 F1A 0.780(11) . ?
F3 F3A 0.948(10) . ?
F3 F1A 1.464(14) . ?
C2 C3 1.367(11) . ?
C3 C4 1.342(12) . ?
C4 O2 1.240(8) . ?
C4 C5 1.524(10) . ?
C5 F5 1.027(14) . ?
C5 F6 1.205(11) . ?
C5 F5A 1.165(14) . ?
C5 F4A 1.285(11) . ?
C5 F4 1.797(16) . ?
F4 F6 1.777(15) . ?
F5 F6 0.505(16) . ?
F5 F6A 1.805(17) . ?
Cu2 O4 1.920(3) 2_587 ?
Cu2 O4 1.920(3) . ?
Cu2 O3 2.135(4) 2_587 ?
Cu2 O3 2.135(4) . ?
Cu2 N3 2.212(4) . ?
Cu2 N3 2.212(4) 2_587 ?
O3 C7 1.224(6) . ?
C6 F8A 1.008(12) . ?
C6 F7 1.311(11) . ?
C6 F9 1.322(12) . ?
C6 F9A 1.346(11) . ?
C6 F7A 1.448(14) . ?
C6 C7 1.512(11) . ?
C6 F8 1.575(13) . ?
F7 F7A 0.741(12) . ?
F7 F8A 1.661(16) . ?
F8 F8A 0.658(11) . ?
F9 F9A 0.608(14) . ?
C7 C8 1.384(10) . ?
C8 C9 1.340(10) . ?
C9 O4 1.263(7) . ?
C9 C10 1.478(10) . ?
C10 F10 1.035(11) . ?
C10 F11 1.053(10) . ?
C10 F11A 1.327(10) . ?
C10 F12A 1.492(12) . ?
C10 F10A 1.588(13) . ?
C10 F12 1.779(14) . ?
F10 F12 0.779(9) . ?
F10 F11 1.338(11) . ?
F10 F10A 1.613(12) . ?
F11 F12A 0.944(10) . ?
F11 F11A 1.760(11) . ?
F10A F11A 1.275(12) . ?
O01 N1 1.291(5) . ?
N1 C07 1.318(6) . ?
N1 C01 1.479(7) . ?
C01 C03 1.517(7) . ?
C01 C02 1.531(7) . ?
C01 C04 1.542(7) . ?
C04 N2 1.480(6) . ?
C04 C06 1.513(7) . ?
C04 C05 1.514(7) . ?
N2 O02 1.270(4) . ?
N2 C07 1.338(6) . ?
C07 C08 1.432(7) . ?
C08 C010 1.377(7) . ?
C08 C09 1.397(6) . ?
C09 N3 1.317(6) . ?
N3 N4 1.352(5) . ?
N4 C010 1.330(7) . ?
N4 C041 1.458(7) . ?
C041 C042 1.470(8) . ?
C042 C043 1.539(8) . ?
C043 C044 1.488(9) . ?
O1S C11S 1.241(8) 2_476 ?
O1S C11S 1.241(8) . ?
O1S C21S 1.530(16) 2_476 ?
O1S C21S 1.530(16) . ?
C11S C21S 1.51(2) 2_476 ?
C11S C12S 1.615(16) . ?
C11S C22S 1.62(2) 2_476 ?
C12S C22S 0.42(4) 2_476 ?
C12S C21S 1.21(4) 2_476 ?
C21S C12S 1.21(4) 2_476 ?
C21S C22S 1.472(18) . ?
C21S C11S 1.51(2) 2_476 ?
C22S C12S 0.42(4) 2_476 ?
C22S C11S 1.62(2) 2_476 ?
